data_7117404
loop_
_publ_author_name
'Guofeng Li'
'Wangsheng Sun'
'Jingyi Li'
'Fengjing Jia'
'Liang Hong'
'Rui Wang'

_publ_section_title
;
 Organocatalytic enantioselective formal arylation of azlactones using
 quinones as the aromatic partner
;
_journal_name_full Chem.Commun.
_journal_page_first 11280
_journal_paper_doi 10.1039/C5cc03677A
_journal_volume 51
_journal_year 2015
_chemical_absolute_configuration unk
_chemical_formula_sum 'C29 H24 Cl N O5'
_chemical_formula_weight 501.94
_chemical_name_systematic
; 
 ? 
;
_space_group_IT_number 19
_symmetry_cell_setting orthorhombic
_symmetry_space_group_name_Hall 'P 2ac 2ab'
_symmetry_space_group_name_H-M 'P 21 21 21'
_atom_sites_solution_hydrogens geom
_atom_sites_solution_primary direct
_atom_sites_solution_secondary difmap
_audit_creation_method SHELXL-97
_audit_update_record
;
2015-04-02 deposited with the CCDC.
2015-06-02 downloaded from the CCDC.
;
_cell_angle_alpha 90.00
_cell_angle_beta 90.00
_cell_angle_gamma 90.00
_cell_formula_units_Z 4
_cell_length_a 6.6033(11)
_cell_length_b 13.917(2)
_cell_length_c 27.990(5)
_cell_measurement_temperature 296(2)
_cell_volume 2572.2(7)
_computing_cell_refinement 'Bruker SMART'
_computing_data_collection 'Bruker SMART APEX II'
_computing_data_reduction 'Bruker SMART'
_computing_structure_refinement 'SHELXL-97 (Sheldrick, 2008)'
_computing_structure_solution 'SHELXS-97 (Sheldrick, 2008)'
_diffrn_ambient_temperature 296(2)
_diffrn_measured_fraction_theta_full 0.996
_diffrn_measured_fraction_theta_max 0.996
_diffrn_measurement_device_type 'Bruker APEX II area detector'
_diffrn_measurement_method '\w scans'
_diffrn_radiation_monochromator graphite
_diffrn_radiation_source 'fine-focus sealed tube'
_diffrn_radiation_type MoK\a
_diffrn_radiation_wavelength 0.71073
_diffrn_reflns_av_R_equivalents 0.0360
_diffrn_reflns_av_sigmaI/netI 0.0471
_diffrn_reflns_limit_h_max 8
_diffrn_reflns_limit_h_min -8
_diffrn_reflns_limit_k_max 16
_diffrn_reflns_limit_k_min -18
_diffrn_reflns_limit_l_max 27
_diffrn_reflns_limit_l_min -36
_diffrn_reflns_number 16116
_diffrn_reflns_theta_full 27.66
_diffrn_reflns_theta_max 27.66
_diffrn_reflns_theta_min 1.46
_exptl_absorpt_coefficient_mu 0.188
_exptl_absorpt_correction_T_max 0.9634
_exptl_absorpt_correction_T_min 0.9458
_exptl_absorpt_correction_type multi-scan
_exptl_absorpt_process_details SADABS
_exptl_crystal_colour yellow
_exptl_crystal_density_diffrn 1.296
_exptl_crystal_density_method 'not measured'
_exptl_crystal_description block
_exptl_crystal_F_000 1048
_exptl_crystal_size_max 0.30
_exptl_crystal_size_mid 0.20
_exptl_crystal_size_min 0.20
_refine_diff_density_max 0.186
_refine_diff_density_min -0.295
_refine_diff_density_rms 0.035
_refine_ls_abs_structure_details 'Flack H D (1983), Acta Cryst. A39, 876-881'
_refine_ls_abs_structure_Flack 0.10(13)
_refine_ls_extinction_coef 0.0069(9)
_refine_ls_extinction_expression Fc^*^=kFc[1+0.001xFc^2^\l^3^/sin(2\q)]^-1/4^
_refine_ls_extinction_method SHELXL
_refine_ls_goodness_of_fit_ref 1.018
_refine_ls_hydrogen_treatment mixed
_refine_ls_matrix_type full
_refine_ls_number_parameters 329
_refine_ls_number_reflns 5979
_refine_ls_number_restraints 0
_refine_ls_restrained_S_all 1.018
_refine_ls_R_factor_all 0.0865
_refine_ls_R_factor_gt 0.0485
_refine_ls_shift/su_max 0.001
_refine_ls_shift/su_mean 0.000
_refine_ls_structure_factor_coef Fsqd
_refine_ls_weighting_details 'calc w=1/[\s^2^(Fo^2^)+(0.0500P)^2^+0.3000P] where P=(Fo^2^+2Fc^2^)/3'
_refine_ls_weighting_scheme calc
_refine_ls_wR_factor_gt 0.1078
_refine_ls_wR_factor_ref 0.1251
_reflns_number_gt 3769
_reflns_number_total 5979
_reflns_threshold_expression >2sigma(I)
_cod_data_source_file c5cc03677a2.cif
_cod_data_source_block 2
_cod_depositor_comments
;
The following automatic conversions were performed:

'_chemical_absolute_configuration' value ' unk ' changed to 'unk'
according to the built-in table from CIF Core dictionary named
'cif_core.dic' version 2.4.1 from 2010-06-29.

Automatic conversion script
Id: cif_fix_values 3392 2015-05-12 13:50:21Z andrius 
;
_cod_original_cell_volume 2572.2(8)
_cod_original_sg_symbol_H-M P2(1)2(1)2(1)
_cod_database_code 7117404

loop_
_symmetry_equiv_pos_as_xyz
'x, y, z'
'x+1/2, -y+1/2, -z'
'-x, y+1/2, -z+1/2'
'-x+1/2, -y, z+1/2'

loop_
_atom_site_label
_atom_site_type_symbol
_atom_site_fract_x
_atom_site_fract_y
_atom_site_fract_z
_atom_site_U_iso_or_equiv
_atom_site_adp_type
_atom_site_occupancy
_atom_site_symmetry_multiplicity
_atom_site_calc_flag
_atom_site_refinement_flags
_atom_site_disorder_assembly
_atom_site_disorder_group
Cl1 Cl -0.3650(3) 0.57437(15) 0.34883(5) 0.2074(10) Uani 1 1 d . . .
O1 O 0.7305(3) 0.71680(12) 0.12681(7) 0.0631(5) Uani 1 1 d . . .
H1 H 0.7982 0.6748 0.1397 0.095 Uiso 1 1 calc R . .
O2 O -0.1638(3) 0.43641(13) 0.09484(6) 0.0607(5) Uani 1 1 d . . .
O3 O -0.0525(3) 0.57373(12) 0.17721(6) 0.0593(5) Uani 1 1 d . . .
O5 O 0.4878(5) 0.3202(2) 0.20605(10) 0.1463(13) Uani 1 1 d . . .
N1 N 0.1585(3) 0.44851(14) 0.17017(6) 0.0499(5) Uani 1 1 d . . .
H1A H 0.2186 0.4010 0.1838 0.060 Uiso 1 1 calc R . .
C1 C 0.2337(4) 0.70755(16) 0.06778(8) 0.0448(5) Uani 1 1 d . . .
C2 C 0.1113(4) 0.76826(17) 0.03969(8) 0.0544(6) Uani 1 1 d . . .
H2 H -0.0155 0.7474 0.0297 0.065 Uiso 1 1 calc R . .
C3 C 0.1777(5) 0.85734(18) 0.02714(9) 0.0656(8) Uani 1 1 d . . .
H3 H 0.0966 0.8967 0.0083 0.079 Uiso 1 1 calc R . .
C4 C 0.3666(5) 0.88975(18) 0.04234(9) 0.0668(8) Uani 1 1 d . . .
H4 H 0.4104 0.9507 0.0335 0.080 Uiso 1 1 calc R . .
C5 C 0.4875(5) 0.83361(16) 0.06993(9) 0.0568(7) Uani 1 1 d . . .
H5 H 0.6122 0.8570 0.0801 0.068 Uiso 1 1 calc R . .
C6 C 0.4263(4) 0.74005(16) 0.08338(8) 0.0468(6) Uani 1 1 d . . .
C7 C 0.5500(4) 0.67883(16) 0.11197(8) 0.0470(6) Uani 1 1 d . . .
C8 C 0.4885(4) 0.58832(15) 0.12450(8) 0.0464(6) Uani 1 1 d . . .
H8 H 0.5702 0.5490 0.1432 0.056 Uiso 1 1 calc R . .
C9 C 0.3004(4) 0.55679(15) 0.10853(7) 0.0426(5) Uani 1 1 d . . .
C10 C 0.1801(4) 0.61340(15) 0.08134(7) 0.0451(6) Uani 1 1 d . . .
O4 O -0.0086(2) 0.57149(11) 0.07079(5) 0.0507(4) Uani 1 1 d . . .
C12 C -0.0175(4) 0.48662(17) 0.09540(8) 0.0488(6) Uani 1 1 d . . .
C13 C 0.1872(4) 0.46546(16) 0.11902(8) 0.0451(6) Uani 1 1 d . . .
C14 C 0.0397(4) 0.50636(17) 0.19590(8) 0.0494(6) Uani 1 1 d . . .
C15 C 0.0141(5) 0.48602(17) 0.24813(9) 0.0554(6) Uani 1 1 d . . .
C16 C 0.1378(7) 0.4270(3) 0.27333(10) 0.1043(14) Uani 1 1 d . . .
H16 H 0.2468 0.3971 0.2584 0.125 Uiso 1 1 calc R . .
C17 C 0.1001(8) 0.4113(3) 0.32213(12) 0.1275(18) Uani 1 1 d . . .
H17 H 0.1849 0.3707 0.3393 0.153 Uiso 1 1 calc R . .
C18 C -0.0566(7) 0.4541(3) 0.34444(11) 0.0983(12) Uani 1 1 d . . .
H18 H -0.0836 0.4418 0.3765 0.118 Uiso 1 1 calc R . .
C19 C -0.1725(6) 0.5147(2) 0.31940(11) 0.0888(10) Uani 1 1 d . . .
C20 C -0.1411(5) 0.5316(2) 0.27134(10) 0.0750(9) Uani 1 1 d . . .
H20 H -0.2250 0.5737 0.2548 0.090 Uiso 1 1 calc R . .
C21 C 0.2779(4) 0.37349(16) 0.09611(8) 0.0524(6) Uani 1 1 d . . .
H21A H 0.4148 0.3648 0.1079 0.063 Uiso 1 1 calc R . .
H21B H 0.1987 0.3185 0.1063 0.063 Uiso 1 1 calc R . .
C22 C 0.2829(4) 0.37576(15) 0.04189(8) 0.0495(6) Uani 1 1 d . . .
C23 C 0.1207(5) 0.34095(18) 0.01526(11) 0.0666(8) Uani 1 1 d . . .
H23 H 0.0080 0.3159 0.0308 0.080 Uiso 1 1 calc R . .
C24 C 0.1254(6) 0.3433(2) -0.03409(12) 0.0851(10) Uani 1 1 d . . .
H24 H 0.0160 0.3204 -0.0516 0.102 Uiso 1 1 calc R . .
C25 C 0.2900(6) 0.3791(2) -0.05683(10) 0.0832(10) Uani 1 1 d . . .
H25 H 0.2920 0.3816 -0.0900 0.100 Uiso 1 1 calc R . .
C26 C 0.4524(6) 0.4116(2) -0.03160(10) 0.0773(9) Uani 1 1 d . . .
H26 H 0.5662 0.4343 -0.0476 0.093 Uiso 1 1 calc R . .
C27 C 0.4485(4) 0.41073(18) 0.01783(9) 0.0601(7) Uani 1 1 d . . .
H27 H 0.5589 0.4340 0.0349 0.072 Uiso 1 1 calc R . .
C28 C 0.6226(6) 0.2722(3) 0.22030(12) 0.0870(10) Uani 1 1 d . . .
C29 C 0.6256(9) 0.2358(4) 0.26939(15) 0.156(2) Uani 1 1 d . . .
H29A H 0.5612 0.2815 0.2902 0.235 Uiso 1 1 calc R . .
H29B H 0.7632 0.2264 0.2794 0.235 Uiso 1 1 calc R . .
H29C H 0.5542 0.1758 0.2708 0.235 Uiso 1 1 calc R . .
C30 C 0.7917(7) 0.2451(3) 0.18855(15) 0.1148(13) Uani 1 1 d . . .
H30A H 0.7889 0.1770 0.1831 0.172 Uiso 1 1 calc R . .
H30B H 0.9178 0.2625 0.2033 0.172 Uiso 1 1 calc R . .
H30C H 0.7784 0.2782 0.1586 0.172 Uiso 1 1 calc R . .

loop_
_atom_site_aniso_label
_atom_site_aniso_U_11
_atom_site_aniso_U_22
_atom_site_aniso_U_33
_atom_site_aniso_U_23
_atom_site_aniso_U_13
_atom_site_aniso_U_12
Cl1 0.2137(17) 0.316(2) 0.0927(8) 0.0421(11) 0.0738(10) 0.1455(17)
O1 0.0572(12) 0.0569(10) 0.0750(13) 0.0024(9) -0.0113(10) -0.0052(9)
O2 0.0530(11) 0.0657(11) 0.0635(11) 0.0061(9) -0.0030(9) -0.0054(10)
O3 0.0650(12) 0.0663(10) 0.0467(9) 0.0132(8) -0.0032(8) 0.0128(9)
O5 0.164(3) 0.183(3) 0.0915(19) 0.0155(18) -0.0056(19) 0.105(3)
N1 0.0550(12) 0.0535(11) 0.0413(10) 0.0115(9) -0.0005(10) 0.0060(10)
C1 0.0576(15) 0.0441(12) 0.0326(11) 0.0006(10) 0.0006(10) 0.0071(11)
C2 0.0695(18) 0.0512(14) 0.0426(13) 0.0030(11) -0.0042(12) 0.0097(13)
C3 0.103(2) 0.0482(15) 0.0455(14) 0.0047(11) -0.0109(16) 0.0187(16)
C4 0.111(3) 0.0414(13) 0.0480(14) 0.0011(12) 0.0056(16) 0.0017(15)
C5 0.0756(18) 0.0468(13) 0.0481(14) -0.0055(11) 0.0015(14) -0.0036(14)
C6 0.0642(16) 0.0403(12) 0.0359(12) -0.0018(9) 0.0035(11) 0.0018(11)
C7 0.0484(15) 0.0480(13) 0.0446(13) -0.0074(10) 0.0005(11) 0.0026(12)
C8 0.0507(15) 0.0471(13) 0.0414(12) 0.0011(10) -0.0029(11) 0.0077(12)
C9 0.0496(14) 0.0421(12) 0.0361(11) 0.0044(9) 0.0001(10) 0.0031(11)
C10 0.0527(15) 0.0454(12) 0.0372(11) 0.0027(9) -0.0037(11) 0.0049(11)
O4 0.0525(10) 0.0556(9) 0.0440(9) 0.0090(8) -0.0091(8) 0.0006(9)
C12 0.0533(16) 0.0491(13) 0.0439(13) 0.0019(10) -0.0009(12) 0.0014(13)
C13 0.0519(15) 0.0460(12) 0.0374(11) 0.0060(9) -0.0032(11) 0.0012(11)
C14 0.0508(15) 0.0540(14) 0.0435(13) 0.0083(11) -0.0064(11) 0.0018(12)
C15 0.0704(18) 0.0547(13) 0.0411(13) 0.0051(11) -0.0028(12) 0.0061(14)
C16 0.140(3) 0.127(3) 0.0465(16) 0.0210(18) 0.0068(19) 0.068(3)
C17 0.204(5) 0.126(3) 0.0519(19) 0.019(2) 0.000(3) 0.086(3)
C18 0.153(4) 0.097(2) 0.0448(16) 0.0081(17) 0.010(2) 0.027(3)
C19 0.110(3) 0.103(2) 0.0533(17) 0.0045(17) 0.0187(19) 0.022(2)
C20 0.077(2) 0.094(2) 0.0532(16) 0.0167(15) 0.0067(15) 0.0226(18)
C21 0.0633(17) 0.0442(12) 0.0496(13) 0.0060(11) -0.0019(12) 0.0043(12)
C22 0.0628(17) 0.0370(12) 0.0488(13) 0.0002(10) -0.0034(12) -0.0012(12)
C23 0.0723(19) 0.0571(16) 0.0704(19) -0.0065(14) -0.0041(15) -0.0128(15)
C24 0.107(3) 0.080(2) 0.068(2) -0.0159(17) -0.023(2) -0.017(2)
C25 0.133(3) 0.0709(19) 0.0455(16) -0.0042(14) -0.011(2) -0.010(2)
C26 0.106(3) 0.0725(18) 0.0538(16) -0.0045(14) 0.0098(17) -0.0241(19)
C27 0.0694(18) 0.0593(15) 0.0516(15) -0.0063(12) -0.0035(14) -0.0111(14)
C28 0.098(3) 0.088(2) 0.075(2) 0.0128(18) 0.002(2) 0.023(2)
C29 0.169(5) 0.205(5) 0.095(3) 0.064(3) 0.017(3) 0.056(5)
C30 0.118(3) 0.107(3) 0.120(3) 0.004(3) 0.025(3) 0.001(3)

loop_
_atom_type_symbol
_atom_type_description
_atom_type_scat_dispersion_real
_atom_type_scat_dispersion_imag
_atom_type_scat_source
C C 0.0033 0.0016 'International Tables Vol C Tables 4.2.6.8 and 6.1.1.4'
H H 0.0000 0.0000 'International Tables Vol C Tables 4.2.6.8 and 6.1.1.4'
N N 0.0061 0.0033 'International Tables Vol C Tables 4.2.6.8 and 6.1.1.4'
O O 0.0106 0.0060 'International Tables Vol C Tables 4.2.6.8 and 6.1.1.4'
Cl Cl 0.1484 0.1585 'International Tables Vol C Tables 4.2.6.8 and 6.1.1.4'

loop_
_geom_angle_atom_site_label_1
_geom_angle_atom_site_label_2
_geom_angle_atom_site_label_3
_geom_angle
_geom_angle_site_symmetry_1
_geom_angle_site_symmetry_3
C7 O1 H1 109.5 . .
C14 N1 C13 120.44(19) . .
C14 N1 H1A 119.8 . .
C13 N1 H1A 119.8 . .
C2 C1 C10 124.3(2) . .
C2 C1 C6 119.6(2) . .
C10 C1 C6 116.0(2) . .
C3 C2 C1 120.4(3) . .
C3 C2 H2 119.8 . .
C1 C2 H2 119.8 . .
C2 C3 C4 120.3(3) . .
C2 C3 H3 119.8 . .
C4 C3 H3 119.8 . .
C5 C4 C3 120.9(2) . .
C5 C4 H4 119.5 . .
C3 C4 H4 119.5 . .
C4 C5 C6 120.8(3) . .
C4 C5 H5 119.6 . .
C6 C5 H5 119.6 . .
C5 C6 C1 117.9(2) . .
C5 C6 C7 122.4(2) . .
C1 C6 C7 119.7(2) . .
O1 C7 C8 122.4(2) . .
O1 C7 C6 116.0(2) . .
C8 C7 C6 121.5(2) . .
C7 C8 C9 118.2(2) . .
C7 C8 H8 120.9 . .
C9 C8 H8 120.9 . .
C10 C9 C8 121.4(2) . .
C10 C9 C13 108.1(2) . .
C8 C9 C13 130.4(2) . .
C9 C10 O4 113.36(19) . .
C9 C10 C1 123.0(2) . .
O4 C10 C1 123.5(2) . .
C12 O4 C10 106.89(18) . .
O2 C12 O4 122.3(2) . .
O2 C12 C13 127.4(2) . .
O4 C12 C13 110.2(2) . .
N1 C13 C9 113.07(18) . .
N1 C13 C12 109.79(19) . .
C9 C13 C12 101.04(18) . .
N1 C13 C21 108.75(17) . .
C9 C13 C21 115.14(19) . .
C12 C13 C21 108.68(19) . .
O3 C14 N1 121.3(2) . .
O3 C14 C15 120.1(2) . .
N1 C14 C15 118.6(2) . .
C16 C15 C20 119.0(2) . .
C16 C15 C14 123.6(3) . .
C20 C15 C14 117.4(2) . .
C15 C16 C17 119.5(3) . .
C15 C16 H16 120.2 . .
C17 C16 H16 120.2 . .
C18 C17 C16 121.2(3) . .
C18 C17 H17 119.4 . .
C16 C17 H17 119.4 . .
C19 C18 C17 118.4(3) . .
C19 C18 H18 120.8 . .
C17 C18 H18 120.8 . .
C18 C19 C20 122.1(3) . .
C18 C19 Cl1 118.3(3) . .
C20 C19 Cl1 119.6(3) . .
C15 C20 C19 119.7(3) . .
C15 C20 H20 120.1 . .
C19 C20 H20 120.1 . .
C22 C21 C13 113.86(18) . .
C22 C21 H21A 108.8 . .
C13 C21 H21A 108.8 . .
C22 C21 H21B 108.8 . .
C13 C21 H21B 108.8 . .
H21A C21 H21B 107.7 . .
C27 C22 C23 118.3(2) . .
C27 C22 C21 121.0(2) . .
C23 C22 C21 120.7(2) . .
C24 C23 C22 120.6(3) . .
C24 C23 H23 119.7 . .
C22 C23 H23 119.7 . .
C25 C24 C23 119.8(3) . .
C25 C24 H24 120.1 . .
C23 C24 H24 120.1 . .
C24 C25 C26 120.7(3) . .
C24 C25 H25 119.7 . .
C26 C25 H25 119.7 . .
C25 C26 C27 120.1(3) . .
C25 C26 H26 120.0 . .
C27 C26 H26 120.0 . .
C22 C27 C26 120.5(3) . .
C22 C27 H27 119.7 . .
C26 C27 H27 119.7 . .
O5 C28 C29 121.5(4) . .
O5 C28 C30 120.7(3) . .
C29 C28 C30 117.8(4) . .
C28 C29 H29A 109.5 . .
C28 C29 H29B 109.5 . .
H29A C29 H29B 109.5 . .
C28 C29 H29C 109.5 . .
H29A C29 H29C 109.5 . .
H29B C29 H29C 109.5 . .
C28 C30 H30A 109.5 . .
C28 C30 H30B 109.5 . .
H30A C30 H30B 109.5 . .
C28 C30 H30C 109.5 . .
H30A C30 H30C 109.5 . .
H30B C30 H30C 109.5 . .

loop_
_geom_bond_atom_site_label_1
_geom_bond_atom_site_label_2
_geom_bond_distance
_geom_bond_site_symmetry_2
Cl1 C19 1.727(4) .
O1 C7 1.368(3) .
O1 H1 0.8200 .
O2 C12 1.192(3) .
O3 C14 1.234(3) .
O5 C28 1.181(4) .
N1 C14 1.335(3) .
N1 C13 1.463(3) .
N1 H1A 0.8600 .
C1 C2 1.409(3) .
C1 C10 1.409(3) .
C1 C6 1.419(3) .
C2 C3 1.361(3) .
C2 H2 0.9300 .
C3 C4 1.393(4) .
C3 H3 0.9300 .
C4 C5 1.358(4) .
C4 H4 0.9300 .
C5 C6 1.414(3) .
C5 H5 0.9300 .
C6 C7 1.426(3) .
C7 C8 1.369(3) .
C8 C9 1.391(3) .
C8 H8 0.9300 .
C9 C10 1.353(3) .
C9 C13 1.503(3) .
C10 O4 1.407(3) .
O4 C12 1.369(3) .
C12 C13 1.534(3) .
C13 C21 1.552(3) .
C14 C15 1.499(3) .
C15 C16 1.356(4) .
C15 C20 1.369(4) .
C16 C17 1.406(4) .
C16 H16 0.9300 .
C17 C18 1.348(5) .
C17 H17 0.9300 .
C18 C19 1.338(5) .
C18 H18 0.9300 .
C19 C20 1.381(4) .
C20 H20 0.9300 .
C21 C22 1.518(3) .
C21 H21A 0.9700 .
C21 H21B 0.9700 .
C22 C27 1.373(4) .
C22 C23 1.392(4) .
C23 C24 1.382(4) .
C23 H23 0.9300 .
C24 C25 1.355(5) .
C24 H24 0.9300 .
C25 C26 1.361(4) .
C25 H25 0.9300 .
C26 C27 1.384(4) .
C26 H26 0.9300 .
C27 H27 0.9300 .
C28 C29 1.465(5) .
C28 C30 1.477(5) .
C29 H29A 0.9600 .
C29 H29B 0.9600 .
C29 H29C 0.9600 .
C30 H30A 0.9600 .
C30 H30B 0.9600 .
C30 H30C 0.9600 .

loop_
_geom_torsion_atom_site_label_1
_geom_torsion_atom_site_label_2
_geom_torsion_atom_site_label_3
_geom_torsion_atom_site_label_4
_geom_torsion
_geom_torsion_site_symmetry_1
_geom_torsion_site_symmetry_2
_geom_torsion_site_symmetry_3
_geom_torsion_site_symmetry_4
C10 C1 C2 C3 -178.1(2) . . . .
C6 C1 C2 C3 0.6(3) . . . .
C1 C2 C3 C4 -0.6(4) . . . .
C2 C3 C4 C5 -0.1(4) . . . .
C3 C4 C5 C6 1.0(4) . . . .
C4 C5 C6 C1 -1.0(3) . . . .
C4 C5 C6 C7 179.5(2) . . . .
C2 C1 C6 C5 0.2(3) . . . .
C10 C1 C6 C5 179.0(2) . . . .
C2 C1 C6 C7 179.8(2) . . . .
C10 C1 C6 C7 -1.4(3) . . . .
C5 C6 C7 O1 1.6(3) . . . .
C1 C6 C7 O1 -177.92(19) . . . .
C5 C6 C7 C8 -179.8(2) . . . .
C1 C6 C7 C8 0.7(3) . . . .
O1 C7 C8 C9 178.6(2) . . . .
C6 C7 C8 C9 0.1(3) . . . .
C7 C8 C9 C10 0.0(3) . . . .
C7 C8 C9 C13 -175.3(2) . . . .
C8 C9 C10 O4 -176.72(19) . . . .
C13 C9 C10 O4 -0.5(2) . . . .
C8 C9 C10 C1 -0.8(3) . . . .
C13 C9 C10 C1 175.4(2) . . . .
C2 C1 C10 C9 -179.7(2) . . . .
C6 C1 C10 C9 1.5(3) . . . .
C2 C1 C10 O4 -4.2(3) . . . .
C6 C1 C10 O4 177.02(19) . . . .
C9 C10 O4 C12 4.8(2) . . . .
C1 C10 O4 C12 -171.1(2) . . . .
C10 O4 C12 O2 177.2(2) . . . .
C10 O4 C12 C13 -7.0(2) . . . .
C14 N1 C13 C9 66.9(3) . . . .
C14 N1 C13 C12 -45.1(3) . . . .
C14 N1 C13 C21 -163.9(2) . . . .
C10 C9 C13 N1 -120.7(2) . . . .
C8 C9 C13 N1 55.0(3) . . . .
C10 C9 C13 C12 -3.4(2) . . . .
C8 C9 C13 C12 172.3(2) . . . .
C10 C9 C13 C21 113.4(2) . . . .
C8 C9 C13 C21 -70.8(3) . . . .
O2 C12 C13 N1 -58.4(3) . . . .
O4 C12 C13 N1 126.11(19) . . . .
O2 C12 C13 C9 -178.0(2) . . . .
O4 C12 C13 C9 6.5(2) . . . .
O2 C12 C13 C21 60.5(3) . . . .
O4 C12 C13 C21 -115.1(2) . . . .
C13 N1 C14 O3 1.8(3) . . . .
C13 N1 C14 C15 179.8(2) . . . .
O3 C14 C15 C16 -166.3(3) . . . .
N1 C14 C15 C16 15.8(4) . . . .
O3 C14 C15 C20 12.4(4) . . . .
N1 C14 C15 C20 -165.6(3) . . . .
C20 C15 C16 C17 2.2(6) . . . .
C14 C15 C16 C17 -179.2(4) . . . .
C15 C16 C17 C18 -0.2(7) . . . .
C16 C17 C18 C19 -2.2(7) . . . .
C17 C18 C19 C20 2.6(6) . . . .
C17 C18 C19 Cl1 -176.6(3) . . . .
C16 C15 C20 C19 -1.8(5) . . . .
C14 C15 C20 C19 179.4(3) . . . .
C18 C19 C20 C15 -0.6(6) . . . .
Cl1 C19 C20 C15 178.6(3) . . . .
N1 C13 C21 C22 170.5(2) . . . .
C9 C13 C21 C22 -61.4(3) . . . .
C12 C13 C21 C22 51.0(3) . . . .
C13 C21 C22 C27 90.7(3) . . . .
C13 C21 C22 C23 -90.4(3) . . . .
C27 C22 C23 C24 -1.2(4) . . . .
C21 C22 C23 C24 179.8(3) . . . .
C22 C23 C24 C25 0.5(5) . . . .
C23 C24 C25 C26 1.0(5) . . . .
C24 C25 C26 C27 -1.8(5) . . . .
C23 C22 C27 C26 0.3(4) . . . .
C21 C22 C27 C26 179.3(2) . . . .
C25 C26 C27 C22 1.1(4) . . . .
